data_2017485
loop_
_publ_author_name
'Sridhar, B.'
'Ravikumar, K.'
'Krishnan, Harihara'
'Singh, A. N.'

_publ_section_title
;
 Multicomponent crystals of erlotinib
;
_journal_coeditor_code SF3120
_journal_issue 1
_journal_name_full 'Acta Crystallographica Section C'
_journal_page_first o33
_journal_page_last o38
_journal_paper_doi 10.1107/S0108270109052470
_journal_volume 66
_journal_year 2010
_chemical_formula_iupac 'C22 H23 N3 O4, 0.5C4 H4 O4, 2H2 O'
_chemical_formula_moiety 'C22 H23 N3 O4, 0.5(C4 H4 O4), 2(H2 O)'
_chemical_formula_sum 'C24 H29 N3 O8'
_chemical_formula_weight 487.50
_chemical_name_common 'Erlotinib fumaric acid hemisolvate  dihydrate'
_chemical_name_systematic
;
<i>N</i>-(3-ethynylphenyl)-6,7-bis(2-methoxyethoxy)quinazolin-4-amine fumaric
acid hemisolvate dihydrate
;
_space_group_IT_number 2
_symmetry_cell_setting triclinic
_symmetry_space_group_name_Hall '-P 1'
_symmetry_space_group_name_H-M 'P -1'
_atom_sites_solution_hydrogens geom
_atom_sites_solution_primary direct
_atom_sites_solution_secondary difmap
_audit_creation_method SHELXL-97
_cell_angle_alpha 108.916(5)
_cell_angle_beta 106.673(5)
_cell_angle_gamma 101.909(5)
_cell_formula_units_Z 2
_cell_length_a 7.967(2)
_cell_length_b 13.248(4)
_cell_length_c 13.745(4)
_cell_measurement_reflns_used 3735
_cell_measurement_temperature 294(2)
_cell_measurement_theta_max 25.36
_cell_measurement_theta_min 2.68
_cell_volume 1240.9(6)
_computing_cell_refinement 'SAINT (Bruker, 2001)'
_computing_data_collection 'SMART (Bruker, 2001)'
_computing_data_reduction 'SAINT (Bruker, 2001)'
_computing_molecular_graphics 'DIAMOND (Brandenburg & Putz, 2005)'
_computing_publication_material 'SHELXL97 (Sheldrick, 2008)'
_computing_structure_refinement 'SHELXL97 (Sheldrick, 2008)'
_computing_structure_solution 'SHELXS97 (Sheldrick, 2008)'
_diffrn_ambient_temperature 294(2)
_diffrn_measured_fraction_theta_full 0.997
_diffrn_measured_fraction_theta_max 0.997
_diffrn_measurement_device 'Bruker SMART APEX CCD area-detector'
_diffrn_measurement_device_type 'Bruker SMART APEX CCD area-detector'
_diffrn_measurement_method '\w scan'
_diffrn_radiation_monochromator graphite
_diffrn_radiation_source 'sealed tube'
_diffrn_radiation_type MoK\a
_diffrn_radiation_wavelength 0.71073
_diffrn_reflns_av_R_equivalents 0.0234
_diffrn_reflns_av_sigmaI/netI 0.0258
_diffrn_reflns_limit_h_max 9
_diffrn_reflns_limit_h_min -9
_diffrn_reflns_limit_k_max 15
_diffrn_reflns_limit_k_min -15
_diffrn_reflns_limit_l_max 16
_diffrn_reflns_limit_l_min -16
_diffrn_reflns_number 12036
_diffrn_reflns_theta_full 25.00
_diffrn_reflns_theta_max 25.00
_diffrn_reflns_theta_min 1.69
_diffrn_standards_number 0
_exptl_absorpt_coefficient_mu 0.099
_exptl_absorpt_correction_type none
_exptl_crystal_colour colorless
_exptl_crystal_density_diffrn 1.305
_exptl_crystal_density_method 'not measured'
_exptl_crystal_description needle
_exptl_crystal_F_000 516
_exptl_crystal_size_max 0.18
_exptl_crystal_size_mid 0.16
_exptl_crystal_size_min 0.11
_refine_diff_density_max 0.274
_refine_diff_density_min -0.148
_refine_ls_extinction_method none
_refine_ls_goodness_of_fit_ref 1.083
_refine_ls_hydrogen_treatment mixed
_refine_ls_matrix_type full
_refine_ls_number_parameters 379
_refine_ls_number_reflns 4364
_refine_ls_number_restraints 56
_refine_ls_restrained_S_all 1.081
_refine_ls_R_factor_all 0.0678
_refine_ls_R_factor_gt 0.0535
_refine_ls_shift/su_max 0.000
_refine_ls_shift/su_mean 0.000
_refine_ls_structure_factor_coef Fsqd
_refine_ls_weighting_details 'calc w=1/[\s^2^(Fo^2^)+(0.0633P)^2^+0.2675P] where P=(Fo^2^+2Fc^2^)/3'
_refine_ls_weighting_scheme calc
_refine_ls_wR_factor_gt 0.1303
_refine_ls_wR_factor_ref 0.1396
_reflns_number_gt 3501
_reflns_number_total 4364
_reflns_threshold_expression I>2\s(I)
_cod_data_source_file sf3120.cif
_cod_data_source_block III
_cod_database_code 2017485
_cod_database_fobs_code 2017485

loop_
_symmetry_equiv_pos_as_xyz
'x, y, z'
'-x, -y, -z'

loop_
_atom_site_type_symbol
_atom_site_label
_atom_site_fract_x
_atom_site_fract_y
_atom_site_fract_z
_atom_site_U_iso_or_equiv
_atom_site_adp_type
_atom_site_calc_flag
_atom_site_refinement_flags
_atom_site_occupancy
_atom_site_disorder_assembly
_atom_site_disorder_group
C C1 0.2800(3) 0.44849(18) 0.56122(17) 0.0551(5) Uani d . 1 . .
H H1 0.3265 0.4260 0.6179 0.066 Uiso calc R 1 . .
C C2 0.3112(3) 0.58402(16) 0.49437(15) 0.0484(5) Uani d . 1 . .
C C3 0.1450(3) 0.51298(16) 0.39735(15) 0.0458(4) Uani d . 1 . .
C C4 0.0631(3) 0.54320(16) 0.31014(16) 0.0496(5) Uani d . 1 . .
H H4 0.1194 0.6130 0.3120 0.060 Uiso calc R 1 . .
C C5 -0.0975(3) 0.47109(16) 0.22336(16) 0.0476(5) Uani d . 1 . .
C C6 -0.1837(3) 0.36345(16) 0.21897(15) 0.0467(5) Uani d . 1 . .
C C7 -0.1073(3) 0.33366(16) 0.30337(16) 0.0492(5) Uani d . 1 . .
H H7 -0.1644 0.2638 0.3012 0.059 Uiso calc R 1 . .
C C8 0.0572(3) 0.40835(16) 0.39349(15) 0.0458(4) Uani d . 1 . .
C C12 -0.4317(3) 0.18723(17) 0.11728(17) 0.0555(5) Uani d . 1 . .
H H12A -0.4733 0.1932 0.1781 0.067 Uiso calc R 1 . .
H H12B -0.3468 0.1443 0.1197 0.067 Uiso calc R 1 . .
C C13 -0.5933(3) 0.12983(18) 0.00898(18) 0.0593(5) Uani d . 1 . .
H H13A -0.6699 0.0602 0.0048 0.071 Uiso calc R 1 . .
H H13B -0.6683 0.1782 0.0024 0.071 Uiso calc R 1 . .
C C14 -0.6716(4) 0.0597(3) -0.1849(2) 0.0907(8) Uani d . 1 . .
H H14A -0.7614 -0.0065 -0.1934 0.136 Uiso calc R 1 . .
H H14B -0.6203 0.0397 -0.2408 0.136 Uiso calc R 1 . .
H H14C -0.7305 0.1145 -0.1928 0.136 Uiso calc R 1 . .
C C9 -0.1095(3) 0.59846(18) 0.13531(18) 0.0638(6) Uani d . 1 . .
H H9A 0.0111 0.6038 0.1307 0.077 Uiso calc R 1 . .
H H9B -0.0932 0.6599 0.2030 0.077 Uiso calc R 1 . .
C C10 -0.2369(3) 0.6057(2) 0.03653(19) 0.0663(6) Uani d . 1 . .
H H10A -0.3587 0.5967 0.0399 0.080 Uiso calc R 1 . .
H H10B -0.1900 0.6792 0.0364 0.080 Uiso calc R 1 . .
C C11 -0.3634(4) 0.5249(2) -0.1587(2) 0.0797(7) Uani d . 1 . .
H H11A -0.4837 0.5224 -0.1569 0.120 Uiso calc R 1 . .
H H11B -0.3760 0.4613 -0.2223 0.120 Uiso calc R 1 . .
H H11C -0.3072 0.5936 -0.1636 0.120 Uiso calc R 1 . .
C C15 0.5458(3) 0.77727(17) 0.59997(17) 0.0553(5) Uani d . 1 . .
C C16 0.5613(3) 0.88594(19) 0.6070(2) 0.0713(6) Uani d . 1 . .
H H16 0.4797 0.8964 0.5504 0.086 Uiso calc R 1 . .
C C17 0.6960(4) 0.9783(2) 0.6969(2) 0.0823(8) Uani d . 1 . .
H H17 0.7052 1.0506 0.7004 0.099 Uiso calc R 1 . .
C C18 0.8174(3) 0.9643(2) 0.7817(2) 0.0756(7) Uani d . 1 . .
H H18 0.9070 1.0270 0.8428 0.091 Uiso calc R 1 . .
C C19 0.8060(3) 0.85712(19) 0.77568(17) 0.0593(6) Uani d . 1 . .
C C20 0.6707(3) 0.76300(18) 0.68390(16) 0.0543(5) Uani d . 1 . .
H H20 0.6646 0.6906 0.6792 0.065 Uiso calc R 1 . .
C C21 0.9283(3) 0.8393(2) 0.86379(19) 0.0658(6) Uani d . 1 . .
C C22 1.0233(4) 0.8218(2) 0.9342(2) 0.0820(8) Uani d . 1 . .
H H22 1.0990 0.8078 0.9903 0.098 Uiso calc R 1 . .
N N1 0.1286(2) 0.37666(14) 0.47802(13) 0.0524(4) Uani d . 1 . .
N N2 0.3760(2) 0.55060(14) 0.57453(13) 0.0552(4) Uani d . 1 . .
N N3 0.4026(3) 0.68781(15) 0.50581(15) 0.0588(5) Uani d . 1 . .
O O1 -0.34075(18) 0.29763(11) 0.12739(11) 0.0546(4) Uani d . 1 . .
O O2 -0.5279(2) 0.10611(14) -0.07815(12) 0.0694(4) Uani d . 1 . .
O O3 -0.19004(18) 0.49268(11) 0.13647(11) 0.0571(4) Uani d . 1 . .
O O4 -0.2505(2) 0.52116(15) -0.06071(13) 0.0739(5) Uani d . 1 . .
H H3N 0.366(3) 0.7032(18) 0.4514(18) 0.058(6) Uiso d . 1 . .
O O5 -0.049(2) 0.1910(14) 0.4751(14) 0.094(3) Uani d PDU 0.55(2) A 1
O O6 0.210(2) 0.2101(11) 0.6014(15) 0.115(4) Uani d PDU 0.55(2) A 1
C C23 0.0506(17) 0.1556(12) 0.5382(14) 0.080(3) Uani d PDU 0.55(2) A 1
C C24 -0.0502(17) 0.0355(9) 0.5190(15) 0.095(3) Uani d PDU 0.55(2) . 1
H H24 -0.1588 0.0124 0.5303 0.114 Uiso calc PR 0.55(2) A 1
O O51 -0.003(3) 0.1757(14) 0.4677(15) 0.092(4) Uani d PDU 0.45(2) A 2
O O61 0.233(3) 0.2406(13) 0.6283(14) 0.105(3) Uani d PDU 0.45(2) A 2
C C231 0.108(3) 0.1610(13) 0.5486(17) 0.104(7) Uani d PDU 0.45(2) A 2
C C241 0.057(4) 0.0461(8) 0.5511(7) 0.129(6) Uani d PDU 0.45(2) . 2
H H241 0.0986 0.0365 0.6169 0.155 Uiso calc PR 0.45(2) A 2
H H5O 0.033(5) 0.256(3) 0.476(3) 0.137(13) Uiso d . 1 . .
O O1W -0.2816(3) 0.2842(2) -0.09821(16) 0.0854(6) Uani d . 1 . .
H H1W -0.353(5) 0.249(3) -0.078(3) 0.102 Uiso d . 1 . .
H H2W -0.279(5) 0.352(3) -0.074(3) 0.103 Uiso d . 1 . .
O O2W 0.4029(4) 0.77270(19) 0.3289(2) 0.0933(7) Uani d . 1 . .
H H3W 0.361(5) 0.753(3) 0.260(3) 0.112 Uiso d . 1 . .
H H4W 0.518(7) 0.779(4) 0.347(4) 0.119 Uiso d . 1 . .

loop_
_atom_site_aniso_label
_atom_site_aniso_U_11
_atom_site_aniso_U_22
_atom_site_aniso_U_33
_atom_site_aniso_U_12
_atom_site_aniso_U_13
_atom_site_aniso_U_23
C1 0.0630(13) 0.0609(13) 0.0453(11) 0.0244(11) 0.0190(10) 0.0256(10)
C2 0.0539(11) 0.0511(12) 0.0428(11) 0.0214(9) 0.0208(9) 0.0176(9)
C3 0.0484(11) 0.0500(11) 0.0422(10) 0.0201(9) 0.0209(9) 0.0174(9)
C4 0.0526(11) 0.0478(11) 0.0495(11) 0.0138(9) 0.0203(10) 0.0222(9)
C5 0.0471(11) 0.0554(12) 0.0457(11) 0.0196(9) 0.0187(9) 0.0247(9)
C6 0.0467(11) 0.0503(11) 0.0452(11) 0.0158(9) 0.0211(9) 0.0189(9)
C7 0.0553(12) 0.0469(11) 0.0497(11) 0.0152(9) 0.0242(10) 0.0225(9)
C8 0.0519(11) 0.0493(11) 0.0426(10) 0.0217(9) 0.0223(9) 0.0198(9)
C12 0.0537(12) 0.0560(12) 0.0600(13) 0.0093(10) 0.0269(10) 0.0285(10)
C13 0.0469(11) 0.0598(13) 0.0688(14) 0.0091(10) 0.0239(11) 0.0271(11)
C14 0.0785(18) 0.104(2) 0.0630(16) 0.0096(15) 0.0093(14) 0.0296(15)
C9 0.0653(14) 0.0587(13) 0.0627(13) 0.0109(11) 0.0137(11) 0.0345(11)
C10 0.0708(15) 0.0618(13) 0.0706(15) 0.0224(11) 0.0218(12) 0.0366(12)
C11 0.0805(17) 0.107(2) 0.0630(15) 0.0438(15) 0.0219(13) 0.0458(15)
C15 0.0542(12) 0.0520(12) 0.0510(12) 0.0145(10) 0.0187(10) 0.0136(10)
C16 0.0695(15) 0.0585(14) 0.0743(16) 0.0208(12) 0.0169(13) 0.0224(12)
C17 0.0828(18) 0.0485(13) 0.095(2) 0.0167(13) 0.0241(16) 0.0156(13)
C18 0.0623(14) 0.0619(15) 0.0718(16) 0.0106(12) 0.0183(13) 0.0025(12)
C19 0.0483(12) 0.0657(14) 0.0522(12) 0.0146(10) 0.0218(10) 0.0105(11)
C20 0.0514(11) 0.0555(12) 0.0497(12) 0.0161(10) 0.0201(10) 0.0141(10)
C21 0.0469(12) 0.0807(16) 0.0489(13) 0.0126(11) 0.0174(11) 0.0074(12)
C22 0.0618(15) 0.114(2) 0.0540(14) 0.0308(15) 0.0166(12) 0.0181(14)
N1 0.0596(10) 0.0552(10) 0.0442(9) 0.0203(8) 0.0181(8) 0.0231(8)
N2 0.0586(10) 0.0576(11) 0.0462(9) 0.0194(9) 0.0154(8) 0.0215(8)
N3 0.0646(12) 0.0521(10) 0.0475(11) 0.0115(9) 0.0093(9) 0.0210(9)
O1 0.0493(8) 0.0536(8) 0.0518(8) 0.0082(6) 0.0115(7) 0.0231(7)
O2 0.0530(8) 0.0858(11) 0.0544(9) 0.0067(8) 0.0168(7) 0.0240(8)
O3 0.0521(8) 0.0590(9) 0.0561(8) 0.0101(7) 0.0111(7) 0.0319(7)
O4 0.0813(11) 0.0913(12) 0.0623(10) 0.0456(9) 0.0227(8) 0.0407(9)
O5 0.079(5) 0.082(5) 0.113(5) 0.011(3) 0.021(3) 0.056(4)
O6 0.117(5) 0.051(6) 0.128(11) 0.007(4) -0.010(5) 0.039(6)
C23 0.088(5) 0.068(4) 0.092(7) 0.019(3) 0.037(4) 0.045(5)
C24 0.077(5) 0.071(5) 0.143(9) 0.019(4) 0.043(5) 0.052(6)
O51 0.089(9) 0.061(5) 0.090(5) -0.010(5) 0.006(5) 0.036(4)
O61 0.144(8) 0.058(6) 0.075(5) 0.013(5) -0.001(4) 0.029(5)
C231 0.130(13) 0.060(5) 0.086(7) -0.001(7) 0.009(8) 0.035(5)
C241 0.177(15) 0.067(5) 0.075(5) -0.015(7) -0.015(6) 0.034(5)
O1W 0.0921(14) 0.0888(15) 0.0783(12) 0.0142(12) 0.0415(11) 0.0397(11)
O2W 0.1131(19) 0.0915(14) 0.0732(14) 0.0204(12) 0.0319(13) 0.0427(12)

loop_
_atom_type_symbol
_atom_type_description
_atom_type_scat_dispersion_real
_atom_type_scat_dispersion_imag
_atom_type_scat_source
C C 0.0033 0.0016 'International Tables Vol C Tables 4.2.6.8 and 6.1.1.4'
H H 0.0000 0.0000 'International Tables Vol C Tables 4.2.6.8 and 6.1.1.4'
N N 0.0061 0.0033 'International Tables Vol C Tables 4.2.6.8 and 6.1.1.4'
O O 0.0106 0.0060 'International Tables Vol C Tables 4.2.6.8 and 6.1.1.4'

loop_
_geom_angle_atom_site_label_1
_geom_angle_atom_site_label_2
_geom_angle_atom_site_label_3
_geom_angle_site_symmetry_1
_geom_angle_site_symmetry_3
_geom_angle
_geom_angle_publ_flag
N1 C1 N2 . . 127.57(18) ?
N1 C1 H1 . . 116.2 ?
N2 C1 H1 . . 116.2 ?
N2 C2 N3 . . 118.73(18) ?
N2 C2 C3 . . 121.38(18) ?
N3 C2 C3 . . 119.88(17) ?
C8 C3 C4 . . 118.71(17) ?
C8 C3 C2 . . 116.10(17) ?
C4 C3 C2 . . 125.14(18) ?
C5 C4 C3 . . 120.65(18) ?
C5 C4 H4 . . 119.7 ?
C3 C4 H4 . . 119.7 ?
C4 C5 O3 . . 125.43(18) ?
C4 C5 C6 . . 120.17(17) ?
O3 C5 C6 . . 114.40(16) ?
O1 C6 C7 . . 125.14(17) ?
O1 C6 C5 . . 115.04(16) ?
C7 C6 C5 . . 119.82(17) ?
C6 C7 C8 . . 120.08(17) ?
C6 C7 H7 . . 120.0 ?
C8 C7 H7 . . 120.0 ?
N1 C8 C3 . . 120.83(17) ?
N1 C8 C7 . . 118.63(17) ?
C3 C8 C7 . . 120.54(17) ?
O1 C12 C13 . . 107.70(16) ?
O1 C12 H12A . . 110.2 ?
C13 C12 H12A . . 110.2 ?
O1 C12 H12B . . 110.2 ?
C13 C12 H12B . . 110.2 ?
H12A C12 H12B . . 108.5 ?
O2 C13 C12 . . 109.01(16) ?
O2 C13 H13A . . 109.9 ?
C12 C13 H13A . . 109.9 ?
O2 C13 H13B . . 109.9 ?
C12 C13 H13B . . 109.9 ?
H13A C13 H13B . . 108.3 ?
O2 C14 H14A . . 109.5 ?
O2 C14 H14B . . 109.5 ?
H14A C14 H14B . . 109.5 ?
O2 C14 H14C . . 109.5 ?
H14A C14 H14C . . 109.5 ?
H14B C14 H14C . . 109.5 ?
O3 C9 C10 . . 107.79(17) ?
O3 C9 H9A . . 110.1 ?
C10 C9 H9A . . 110.1 ?
O3 C9 H9B . . 110.1 ?
C10 C9 H9B . . 110.1 ?
H9A C9 H9B . . 108.5 ?
O4 C10 C9 . . 109.78(18) ?
O4 C10 H10A . . 109.7 ?
C9 C10 H10A . . 109.7 ?
O4 C10 H10B . . 109.7 ?
C9 C10 H10B . . 109.7 ?
H10A C10 H10B . . 108.2 ?
O4 C11 H11A . . 109.5 ?
O4 C11 H11B . . 109.5 ?
H11A C11 H11B . . 109.5 ?
O4 C11 H11C . . 109.5 ?
H11A C11 H11C . . 109.5 ?
H11B C11 H11C . . 109.5 ?
C20 C15 C16 . . 118.9(2) ?
C20 C15 N3 . . 124.16(19) ?
C16 C15 N3 . . 116.9(2) ?
C17 C16 C15 . . 120.7(2) ?
C17 C16 H16 . . 119.6 ?
C15 C16 H16 . . 119.6 ?
C16 C17 C18 . . 120.4(2) ?
C16 C17 H17 . . 119.8 ?
C18 C17 H17 . . 119.8 ?
C17 C18 C19 . . 119.8(2) ?
C17 C18 H18 . . 120.1 ?
C19 C18 H18 . . 120.1 ?
C18 C19 C20 . . 120.0(2) ?
C18 C19 C21 . . 121.4(2) ?
C20 C19 C21 . . 118.7(2) ?
C15 C20 C19 . . 120.2(2) ?
C15 C20 H20 . . 119.9 ?
C19 C20 H20 . . 119.9 ?
C22 C21 C19 . . 177.9(3) ?
C21 C22 H22 . . 180.0 ?
C1 N1 C8 . . 117.16(17) ?
C2 N2 C1 . . 116.97(17) ?
C2 N3 C15 . . 129.22(19) ?
C2 N3 H3N . . 116.3(15) ?
C15 N3 H3N . . 114.3(15) ?
C6 O1 C12 . . 117.56(15) ?
C13 O2 C14 . . 113.15(18) ?
C5 O3 C9 . . 117.08(15) ?
C10 O4 C11 . . 113.38(18) ?
C23 O5 H5O . . 107(3) ?
O6 C23 O5 . . 122.9(12) ?
O6 C23 C24 . . 124.8(10) ?
O5 C23 C24 . . 112.2(10) ?
C24 C24 C23 2_556 . 108.4(10) ?
C24 C24 H24 2_556 . 125.8 ?
C23 C24 H24 . . 125.8 ?
C231 O51 H5O . . 113(2) ?
O61 C231 O51 . . 121.5(14) ?
O61 C231 C241 . . 120.1(13) ?
O51 C231 C241 . . 117.6(12) ?
C241 C241 C231 2_556 . 116.8(11) ?
C241 C241 H241 2_556 . 121.6 ?
C231 C241 H241 . . 121.6 ?
H1W O1W H2W . . 108(3) ?
H3W O2W H4W . . 105(4) ?

loop_
_geom_bond_atom_site_label_1
_geom_bond_atom_site_label_2
_geom_bond_site_symmetry_2
_geom_bond_distance
_geom_bond_publ_flag
C1 N1 . 1.303(3) ?
C1 N2 . 1.334(3) ?
C1 H1 . 0.9300 ?
C2 N2 . 1.327(2) ?
C2 N3 . 1.351(3) ?
C2 C3 . 1.441(3) ?
C3 C8 . 1.394(3) ?
C3 C4 . 1.412(3) ?
C4 C5 . 1.361(3) ?
C4 H4 . 0.9300 ?
C5 O3 . 1.362(2) ?
C5 C6 . 1.423(3) ?
C6 O1 . 1.358(2) ?
C6 C7 . 1.365(3) ?
C7 C8 . 1.403(3) ?
C7 H7 . 0.9300 ?
C8 N1 . 1.373(2) ?
C12 O1 . 1.434(2) ?
C12 C13 . 1.488(3) ?
C12 H12A . 0.9700 ?
C12 H12B . 0.9700 ?
C13 O2 . 1.409(3) ?
C13 H13A . 0.9700 ?
C13 H13B . 0.9700 ?
C14 O2 . 1.415(3) ?
C14 H14A . 0.9600 ?
C14 H14B . 0.9600 ?
C14 H14C . 0.9600 ?
C9 O3 . 1.423(2) ?
C9 C10 . 1.489(3) ?
C9 H9A . 0.9700 ?
C9 H9B . 0.9700 ?
C10 O4 . 1.395(3) ?
C10 H10A . 0.9700 ?
C10 H10B . 0.9700 ?
C11 O4 . 1.411(3) ?
C11 H11A . 0.9600 ?
C11 H11B . 0.9600 ?
C11 H11C . 0.9600 ?
C15 C20 . 1.385(3) ?
C15 C16 . 1.388(3) ?
C15 N3 . 1.408(3) ?
C16 C17 . 1.376(3) ?
C16 H16 . 0.9300 ?
C17 C18 . 1.376(3) ?
C17 H17 . 0.9300 ?
C18 C19 . 1.377(3) ?
C18 H18 . 0.9300 ?
C19 C20 . 1.397(3) ?
C19 C21 . 1.441(3) ?
C20 H20 . 0.9300 ?
C21 C22 . 1.166(3) ?
C22 H22 . 0.9300 ?
N3 H3N . 0.83(2) ?
O5 C23 . 1.273(11) ?
O5 H5O . 0.96(4) ?
O6 C23 . 1.214(11) ?
C23 C24 . 1.525(11) ?
C24 C24 2_556 1.424(13) ?
C24 H24 . 0.9300 ?
O51 C231 . 1.303(13) ?
O51 H5O . 1.01(4) ?
O61 C231 . 1.223(14) ?
C231 C241 . 1.507(13) ?
C241 C241 2_556 1.409(16) ?
C241 H241 . 0.9300 ?
O1W H1W . 0.83(4) ?
O1W H2W . 0.85(4) ?
O2W H3W . 0.83(4) ?
O2W H4W . 0.86(5) ?

loop_
_geom_hbond_atom_site_label_D
_geom_hbond_atom_site_label_H
_geom_hbond_atom_site_label_A
_geom_hbond_site_symmetry_A
_geom_hbond_distance_DH
_geom_hbond_distance_HA
_geom_hbond_distance_DA
_geom_hbond_angle_DHA
N3 H3N O2W . 0.83(2) 2.22(2) 2.993(3) 155(2)
O5 H5O N1 . 0.96(4) 1.60(4) 2.560(3) 166(4)
O1W H1W O2 . 0.83(4) 2.10(4) 2.884(3) 157(3)
O1W H2W O4 . 0.85(4) 2.14(4) 2.956(3) 161(4)
O2W H3W O1W 2_565 0.83(4) 1.99(4) 2.819(3) 175(3)
O2W H4W O6 2_666 0.86(5) 2.03(6) 2.889(17) 176(5)
C9 H9A O1W 2_565 0.97 2.59 3.436(4) 146
C20 H20 N2 . 0.93 2.33 2.863(4) 116
C22 H22 O1W 2_666 0.93 2.54 3.444(4) 164
C12 H12A Cg3 2_667 0.97 2.76 3.642(2) 151

loop_
_geom_torsion_atom_site_label_1
_geom_torsion_atom_site_label_2
_geom_torsion_atom_site_label_3
_geom_torsion_atom_site_label_4
_geom_torsion_site_symmetry_1
_geom_torsion_site_symmetry_2
_geom_torsion_site_symmetry_3
_geom_torsion_site_symmetry_4
_geom_torsion
_geom_torsion_publ_flag
N2 C2 C3 C8 . . . . 0.3(3) ?
N3 C2 C3 C8 . . . . -178.57(17) ?
N2 C2 C3 C4 . . . . 177.75(18) ?
N3 C2 C3 C4 . . . . -1.1(3) ?
C8 C3 C4 C5 . . . . -0.7(3) ?
C2 C3 C4 C5 . . . . -178.10(18) ?
C3 C4 C5 O3 . . . . 178.50(17) ?
C3 C4 C5 C6 . . . . -0.7(3) ?
C4 C5 C6 O1 . . . . -178.56(16) ?
O3 C5 C6 O1 . . . . 2.1(2) ?
C4 C5 C6 C7 . . . . 1.6(3) ?
O3 C5 C6 C7 . . . . -177.77(16) ?
O1 C6 C7 C8 . . . . 179.23(17) ?
C5 C6 C7 C8 . . . . -0.9(3) ?
C4 C3 C8 N1 . . . . -178.03(16) ?
C2 C3 C8 N1 . . . . -0.4(3) ?
C4 C3 C8 C7 . . . . 1.4(3) ?
C2 C3 C8 C7 . . . . 178.99(16) ?
C6 C7 C8 N1 . . . . 178.84(16) ?
C6 C7 C8 C3 . . . . -0.6(3) ?
O1 C12 C13 O2 . . . . 69.0(2) ?
O3 C9 C10 O4 . . . . -63.4(2) ?
C20 C15 C16 C17 . . . . -1.3(4) ?
N3 C15 C16 C17 . . . . 179.3(2) ?
C15 C16 C17 C18 . . . . -0.3(4) ?
C16 C17 C18 C19 . . . . 1.0(4) ?
C17 C18 C19 C20 . . . . -0.3(3) ?
C17 C18 C19 C21 . . . . -178.8(2) ?
C16 C15 C20 C19 . . . . 2.0(3) ?
N3 C15 C20 C19 . . . . -178.55(19) ?
C18 C19 C20 C15 . . . . -1.3(3) ?
C21 C19 C20 C15 . . . . 177.28(19) ?
N2 C1 N1 C8 . . . . -0.2(3) ?
C3 C8 N1 C1 . . . . 0.3(3) ?
C7 C8 N1 C1 . . . . -179.06(17) ?
N3 C2 N2 C1 . . . . 178.75(18) ?
C3 C2 N2 C1 . . . . -0.1(3) ?
N1 C1 N2 C2 . . . . 0.1(3) ?
N2 C2 N3 C15 . . . . -11.0(3) ?
C3 C2 N3 C15 . . . . 167.90(19) ?
C20 C15 N3 C2 . . . . 27.6(3) ?
C16 C15 N3 C2 . . . . -152.9(2) ?
C7 C6 O1 C12 . . . . -1.3(3) ?
C5 C6 O1 C12 . . . . 178.78(16) ?
C13 C12 O1 C6 . . . . -177.36(15) ?
C12 C13 O2 C14 . . . . -175.09(19) ?
C4 C5 O3 C9 . . . . 1.5(3) ?
C6 C5 O3 C9 . . . . -179.18(17) ?
C10 C9 O3 C5 . . . . -177.68(17) ?
C9 C10 O4 C11 . . . . -177.61(19) ?
O6 C23 C24 C24 . . . 2_556 -59(3) ?
O5 C23 C24 C24 . . . 2_556 118(2) ?
O61 C231 C241 C241 . . . 2_556 -166(4) ?
O51 C231 C241 C241 . . . 2_556 24(4) ?
